data_7039473
loop_
_publ_author_name
'Duan, Xin-E'
'Tong, Hong-Bo'
'Wei, Xue-Hong'
'Shi, He-Ping'
'Bai, Sheng-Di'
'Bai, Tao'
'Zhang, Jing'
'Zhang, Yong-Bin'
'Liu, Dian-Sheng'

_publ_section_title
;
 Coordination reactions of
 2-pyridinecarboxaldehyde-phenylhydrazonatolithium with selected
 transition metal (Zn, Sn, Fe, Co, Ni and Zr) chlorides and its coupling
 reaction with dichloromethane.
;
_journal_issue 27
_journal_name_full 'Dalton transactions (Cambridge, England : 2003)'
_journal_page_first 11061
_journal_page_last 11070
_journal_paper_doi 10.1039/c6dt01183g
_journal_volume 45
_journal_year 2016
_chemical_formula_moiety 'C40 H56 N6 O5 Zr2'
_chemical_formula_sum 'C40 H56 N6 O5 Zr2'
_chemical_formula_weight 883.35
_chemical_name_systematic
; 
 ? 
;
_space_group_IT_number 4
_symmetry_cell_setting monoclinic
_symmetry_space_group_name_Hall 'P 2yb'
_symmetry_space_group_name_H-M 'P 1 21 1'
_atom_sites_solution_hydrogens geom
_atom_sites_solution_primary direct
_atom_sites_solution_secondary difmap
_audit_creation_method SHELXL-97
_audit_update_record
;
2016-03-23 deposited with the CCDC.
2016-06-10 downloaded from the CCDC.
;
_cell_angle_alpha 90.00
_cell_angle_beta 101.824(2)
_cell_angle_gamma 90.00
_cell_formula_units_Z 4
_cell_length_a 10.7341(12)
_cell_length_b 17.2470(18)
_cell_length_c 25.237(3)
_cell_measurement_reflns_used 9955
_cell_measurement_temperature 238(2)
_cell_measurement_theta_max 26.20
_cell_measurement_theta_min 2.26
_cell_volume 4573.0(9)
_computing_cell_refinement SAINT
_computing_data_collection SMART
_computing_data_reduction SAINT
_computing_molecular_graphics 'Bruker SHELXTL'
_computing_publication_material 'Bruker SHELXTL'
_computing_structure_refinement 'SHELXS-97 (Sheldrick, 2008)'
_computing_structure_solution 'SHELXS-97 (Sheldrick, 2008)'
_diffrn_ambient_temperature 238(2)
_diffrn_measured_fraction_theta_full 0.998
_diffrn_measured_fraction_theta_max 0.998
_diffrn_measurement_device_type 'CCD AREA DETECOR'
_diffrn_measurement_method /w
_diffrn_radiation_monochromator graphite
_diffrn_radiation_source 'fine-focus sealed tube'
_diffrn_radiation_type MoK\a
_diffrn_radiation_wavelength 0.71073
_diffrn_reflns_av_R_equivalents 0.0290
_diffrn_reflns_av_sigmaI/netI 0.0426
_diffrn_reflns_limit_h_max 12
_diffrn_reflns_limit_h_min -11
_diffrn_reflns_limit_k_max 20
_diffrn_reflns_limit_k_min -17
_diffrn_reflns_limit_l_max 29
_diffrn_reflns_limit_l_min -30
_diffrn_reflns_number 25694
_diffrn_reflns_theta_full 25.05
_diffrn_reflns_theta_max 25.05
_diffrn_reflns_theta_min 0.82
_exptl_absorpt_coefficient_mu 0.500
_exptl_absorpt_correction_T_max 0.9066
_exptl_absorpt_correction_T_min 0.8645
_exptl_absorpt_correction_type multi-scan
_exptl_absorpt_process_details sadabs
_exptl_crystal_colour yellow
_exptl_crystal_density_diffrn 1.283
_exptl_crystal_density_method 'not measured'
_exptl_crystal_description block
_exptl_crystal_F_000 1832
_exptl_crystal_size_max 0.30
_exptl_crystal_size_mid 0.20
_exptl_crystal_size_min 0.20
_refine_diff_density_max 0.806
_refine_diff_density_min -0.605
_refine_diff_density_rms 0.077
_refine_ls_abs_structure_details 'Flack H D (1983), Acta Cryst. A39, 876-881'
_refine_ls_abs_structure_Flack 0.44(5)
_refine_ls_extinction_method none
_refine_ls_goodness_of_fit_ref 1.302
_refine_ls_hydrogen_treatment constr
_refine_ls_matrix_type full
_refine_ls_number_parameters 956
_refine_ls_number_reflns 12778
_refine_ls_number_restraints 1891
_refine_ls_restrained_S_all 1.340
_refine_ls_R_factor_all 0.0509
_refine_ls_R_factor_gt 0.0459
_refine_ls_shift/su_max 0.001
_refine_ls_shift/su_mean 0.000
_refine_ls_structure_factor_coef Fsqd
_refine_ls_weighting_details 'calc w=1/[\s^2^(Fo^2^)+(0.0277P)^2^+6.4265P] where P=(Fo^2^+2Fc^2^)/3'
_refine_ls_weighting_scheme calc
_refine_ls_wR_factor_gt 0.1102
_refine_ls_wR_factor_ref 0.1125
_reflns_number_gt 11844
_reflns_number_total 12778
_reflns_threshold_expression >2sigma(I)
_cod_data_source_file c6dt01183g2.cif
_cod_data_source_block 5
_cod_depositor_comments
;
The following automatic conversions were performed:

'_symmetry_cell_setting' value 'Monoclinic' changed to 'monoclinic'
according to
/usr/data/users/saulius/crontab/automatic-downloads/rss-feeds/RSC/lib/dictionaries/cif_core.dic
dictionary named 'cif_core.dic' version 2.4.2 from 2011-04-26.

Automatic conversion script
Id: cif_fix_values 4268 2015-11-12 08:31:59Z antanas 

 Adding full bibliography for 7039469--7039475.cif.
;
_cod_original_cell_volume 4573.0(8)
_cod_original_sg_symbol_H-M 'P2(1)   '
_cod_database_code 7039473

loop_
_symmetry_equiv_pos_as_xyz
'x, y, z'
'-x, y+1/2, -z'

loop_
_atom_site_label
_atom_site_type_symbol
_atom_site_fract_x
_atom_site_fract_y
_atom_site_fract_z
_atom_site_U_iso_or_equiv
_atom_site_adp_type
_atom_site_occupancy
_atom_site_symmetry_multiplicity
_atom_site_calc_flag
_atom_site_refinement_flags
Zr1 Zr 0.70465(6) 0.56990(4) 0.15110(2) 0.03192(15) Uani 1 1 d .
Zr2 Zr 0.59826(6) 0.47008(4) 0.02913(2) 0.03125(14) Uani 1 1 d .
Zr3 Zr 0.07309(5) 0.20491(4) 0.46318(2) 0.03126(14) Uani 1 1 d .
Zr4 Zr 0.05677(6) 0.10350(4) 0.34179(3) 0.03608(16) Uani 1 1 d .
N1 N 0.8225(5) 0.5129(3) 0.2316(2) 0.0388(13) Uani 1 1 d .
N2 N 0.8096(5) 0.4495(3) 0.1343(2) 0.0331(13) Uani 1 1 d .
N3 N 0.7839(5) 0.4220(3) 0.0832(2) 0.0347(13) Uani 1 1 d .
N4 N 0.5163(5) 0.3414(3) 0.0226(2) 0.0360(13) Uani 1 1 d .
N5 N 0.5266(5) 0.4290(3) 0.1106(2) 0.0305(12) Uani 1 1 d .
N6 N 0.5495(5) 0.4769(3) 0.1534(2) 0.0346(12) Uani 1 1 d .
N7 N 0.0024(5) 0.3340(3) 0.4708(2) 0.0352(13) Uani 1 1 d .
N8 N -0.0777(5) 0.2473(3) 0.3826(2) 0.0341(12) Uani 1 1 d .
N9 N -0.0995(5) 0.1995(4) 0.3409(2) 0.0376(13) Uani 1 1 d .
N10 N 0.0874(6) 0.1609(3) 0.2597(2) 0.0395(14) Uani 1 1 d .
N11 N 0.1771(5) 0.2234(3) 0.3571(2) 0.0313(12) Uani 1 1 d .
N12 N 0.2061(5) 0.2514(3) 0.4070(2) 0.0325(12) Uani 1 1 d .
O1 O 0.6034(5) 0.6425(3) 0.1830(2) 0.0496(13) Uani 1 1 d .
O2 O 0.8578(5) 0.6295(3) 0.1528(2) 0.0466(12) Uani 1 1 d .
O4 O 0.4287(4) 0.4995(3) -0.00800(19) 0.0431(12) Uani 1 1 d .
O3 O 0.6825(5) 0.4658(3) -0.03229(18) 0.0486(12) Uani 1 1 d .
O6 O 0.2089(5) 0.0451(3) 0.3407(2) 0.0520(14) Uani 1 1 d .
O7 O -0.0734(5) 0.0319(3) 0.3089(2) 0.0587(15) Uani 1 1 d .
O8 O -0.0618(4) 0.1791(3) 0.50110(19) 0.0429(12) Uani 1 1 d .
O9 O 0.2182(4) 0.2095(3) 0.52281(18) 0.0456(12) Uani 1 1 d .
O5 O 0.6442(4) 0.5641(3) 0.07258(16) 0.0352(10) Uani 1 1 d .
O10 O 0.0717(4) 0.1100(3) 0.42040(17) 0.0377(10) Uani 1 1 d .
C1 C 0.8947(7) 0.4212(5) 0.1744(3) 0.0442(13) Uani 1 1 d U
H1A H 0.9484 0.3803 0.1688 0.053 Uiso 1 1 calc R
C2 C 0.9034(6) 0.4543(4) 0.2266(3) 0.0414(13) Uani 1 1 d U
C3 C 0.9902(7) 0.4273(5) 0.2716(3) 0.0477(16) Uani 1 1 d U
H3A H 1.0471 0.3872 0.2679 0.057 Uiso 1 1 calc R
C4 C 0.9920(7) 0.4596(5) 0.3216(3) 0.0525(16) Uani 1 1 d U
H4A H 1.0493 0.4413 0.3523 0.063 Uiso 1 1 calc R
C5 C 0.9089(7) 0.5193(5) 0.3262(3) 0.0527(16) Uani 1 1 d U
H5A H 0.9093 0.5430 0.3597 0.063 Uiso 1 1 calc R
C6 C 0.8274(7) 0.5422(5) 0.2810(3) 0.0491(14) Uani 1 1 d U
H6A H 0.7694 0.5817 0.2845 0.059 Uiso 1 1 calc R
C7 C 0.8741(7) 0.3681(4) 0.0685(3) 0.0417(13) Uani 1 1 d U
C8 C 0.9959(7) 0.3922(5) 0.0667(3) 0.0488(14) Uani 1 1 d U
H8A H 1.0245 0.4411 0.0806 0.059 Uiso 1 1 calc R
C9 C 1.0763(8) 0.3446(5) 0.0446(3) 0.0522(15) Uani 1 1 d U
H9A H 1.1586 0.3620 0.0431 0.063 Uiso 1 1 calc R
C10 C 1.0377(8) 0.2734(5) 0.0252(3) 0.0555(17) Uani 1 1 d U
H10A H 1.0918 0.2414 0.0098 0.067 Uiso 1 1 calc R
C11 C 0.9175(8) 0.2491(5) 0.0284(3) 0.0582(17) Uani 1 1 d U
H11A H 0.8900 0.1997 0.0154 0.070 Uiso 1 1 calc R
C12 C 0.8364(7) 0.2955(5) 0.0504(3) 0.0481(14) Uani 1 1 d U
H12A H 0.7553 0.2772 0.0528 0.058 Uiso 1 1 calc R
C13 C 0.4604(7) 0.3653(4) 0.1081(3) 0.0397(12) Uani 1 1 d U
H13A H 0.4185 0.3509 0.1359 0.048 Uiso 1 1 calc R
C14 C 0.4547(6) 0.3180(4) 0.0606(3) 0.0374(13) Uani 1 1 d U
C15 C 0.3878(7) 0.2464(4) 0.0542(3) 0.0452(15) Uani 1 1 d U
H15A H 0.3462 0.2284 0.0811 0.054 Uiso 1 1 calc R
C16 C 0.3850(7) 0.2045(5) 0.0085(3) 0.0506(15) Uani 1 1 d U
H16A H 0.3373 0.1584 0.0030 0.061 Uiso 1 1 calc R
C17 C 0.4504(7) 0.2283(5) -0.0293(3) 0.0503(15) Uani 1 1 d U
H17A H 0.4527 0.1974 -0.0598 0.060 Uiso 1 1 calc R
C18 C 0.5130(7) 0.2981(5) -0.0224(3) 0.0490(14) Uani 1 1 d U
H18A H 0.5544 0.3162 -0.0494 0.059 Uiso 1 1 calc R
C19 C 0.4826(7) 0.4610(5) 0.1963(3) 0.0439(13) Uani 1 1 d U
C20 C 0.3555(8) 0.4814(5) 0.1906(3) 0.0590(15) Uani 1 1 d U
H20A H 0.3108 0.4998 0.1570 0.071 Uiso 1 1 calc R
C21 C 0.2937(9) 0.4752(6) 0.2327(4) 0.0676(16) Uani 1 1 d U
H21A H 0.2074 0.4890 0.2281 0.081 Uiso 1 1 calc R
C22 C 0.3598(8) 0.4487(5) 0.2819(4) 0.0631(14) Uani 1 1 d U
H22A H 0.3189 0.4467 0.3115 0.076 Uiso 1 1 calc R
C23 C 0.4792(9) 0.4259(6) 0.2885(4) 0.0643(15) Uani 1 1 d U
H23A H 0.5209 0.4060 0.3221 0.077 Uiso 1 1 calc R
C24 C 0.5455(8) 0.4310(5) 0.2456(3) 0.0546(14) Uani 1 1 d U
H24A H 0.6305 0.4143 0.2504 0.066 Uiso 1 1 calc R
C25 C 0.5274(8) 0.7013(6) 0.1990(4) 0.0616(18) Uani 1 1 d U
C26 C 0.5940(13) 0.7775(7) 0.1987(6) 0.120(4) Uani 1 1 d U
H26A H 0.6082 0.7879 0.1626 0.180 Uiso 1 1 calc R
H26B H 0.6752 0.7757 0.2241 0.180 Uiso 1 1 calc R
H26C H 0.5419 0.8184 0.2093 0.180 Uiso 1 1 calc R
C27 C 0.4926(11) 0.6725(7) 0.2521(4) 0.092(3) Uani 1 1 d U
H27A H 0.5686 0.6711 0.2805 0.138 Uiso 1 1 calc R
H27B H 0.4564 0.6209 0.2466 0.138 Uiso 1 1 calc R
H27C H 0.4310 0.7075 0.2624 0.138 Uiso 1 1 calc R
C28 C 0.4013(9) 0.7010(7) 0.1584(4) 0.084(3) Uani 1 1 d U
H28A H 0.4147 0.7186 0.1235 0.127 Uiso 1 1 calc R
H28B H 0.3418 0.7354 0.1709 0.127 Uiso 1 1 calc R
H28C H 0.3669 0.6488 0.1550 0.127 Uiso 1 1 calc R
C29 C 0.9682(8) 0.6705(6) 0.1514(3) 0.0578(18) Uani 1 1 d U
C30 C 1.0499(11) 0.6737(8) 0.2074(4) 0.098(3) Uani 1 1 d U
H30A H 1.0742 0.6215 0.2196 0.147 Uiso 1 1 calc R
H30B H 1.0024 0.6976 0.2319 0.147 Uiso 1 1 calc R
H30C H 1.1257 0.7039 0.2067 0.147 Uiso 1 1 calc R
C31 C 1.0360(10) 0.6316(7) 0.1129(5) 0.094(3) Uani 1 1 d U
H31A H 1.0605 0.5797 0.1258 0.141 Uiso 1 1 calc R
H31B H 1.1115 0.6611 0.1104 0.141 Uiso 1 1 calc R
H31C H 0.9802 0.6286 0.0775 0.141 Uiso 1 1 calc R
C32 C 0.9286(11) 0.7535(7) 0.1307(6) 0.105(3) Uani 1 1 d U
H32A H 0.8775 0.7506 0.0943 0.157 Uiso 1 1 calc R
H32B H 1.0042 0.7842 0.1304 0.157 Uiso 1 1 calc R
H32C H 0.8794 0.7777 0.1544 0.157 Uiso 1 1 calc R
C33 C 0.7391(8) 0.4788(5) -0.0768(3) 0.0546(16) Uani 1 1 d U
C34 C 0.7875(11) 0.4034(7) -0.0936(4) 0.091(3) Uani 1 1 d U
H34A H 0.7167 0.3682 -0.1051 0.136 Uiso 1 1 calc R
H34B H 0.8468 0.3810 -0.0633 0.136 Uiso 1 1 calc R
H34C H 0.8305 0.4121 -0.1233 0.136 Uiso 1 1 calc R
C35 C 0.6527(12) 0.5159(9) -0.1196(4) 0.109(3) Uani 1 1 d U
H35A H 0.6254 0.5649 -0.1068 0.164 Uiso 1 1 calc R
H35B H 0.5792 0.4828 -0.1316 0.164 Uiso 1 1 calc R
H35C H 0.6946 0.5254 -0.1496 0.164 Uiso 1 1 calc R
C36 C 0.8515(11) 0.5295(8) -0.0603(5) 0.102(3) Uani 1 1 d U
H36A H 0.8240 0.5805 -0.0511 0.153 Uiso 1 1 calc R
H36B H 0.8959 0.5341 -0.0900 0.153 Uiso 1 1 calc R
H36C H 0.9081 0.5073 -0.0291 0.153 Uiso 1 1 calc R
C37 C 0.3037(7) 0.5177(5) -0.0328(3) 0.0520(17) Uani 1 1 d U
C38 C 0.2343(9) 0.5389(6) 0.0132(4) 0.075(2) Uani 1 1 d U
H38A H 0.2715 0.5855 0.0313 0.112 Uiso 1 1 calc R
H38B H 0.2430 0.4966 0.0391 0.112 Uiso 1 1 calc R
H38C H 0.1448 0.5477 -0.0019 0.112 Uiso 1 1 calc R
C39 C 0.2429(9) 0.4449(6) -0.0635(4) 0.082(3) Uani 1 1 d U
H39A H 0.2870 0.4325 -0.0923 0.123 Uiso 1 1 calc R
H39B H 0.1539 0.4550 -0.0788 0.123 Uiso 1 1 calc R
H39C H 0.2496 0.4016 -0.0386 0.123 Uiso 1 1 calc R
C40 C 0.3061(9) 0.5849(7) -0.0706(4) 0.081(3) Uani 1 1 d U
H40A H 0.3439 0.6296 -0.0501 0.122 Uiso 1 1 calc R
H40B H 0.2199 0.5973 -0.0889 0.122 Uiso 1 1 calc R
H40C H 0.3561 0.5712 -0.0972 0.122 Uiso 1 1 calc R
C41 C -0.1393(7) 0.3108(4) 0.3860(3) 0.0432(13) Uani 1 1 d U
H41A H -0.2085 0.3251 0.3585 0.052 Uiso 1 1 calc R
C42 C -0.0990(6) 0.3595(4) 0.4335(3) 0.0398(13) Uani 1 1 d U
C43 C -0.1594(7) 0.4285(4) 0.4410(3) 0.0456(15) Uani 1 1 d U
H43A H -0.2296 0.4452 0.4148 0.055 Uiso 1 1 calc R
C44 C -0.1173(7) 0.4727(5) 0.4864(3) 0.0509(15) Uani 1 1 d U
H44A H -0.1583 0.5195 0.4914 0.061 Uiso 1 1 calc R
C45 C -0.0133(7) 0.4475(5) 0.5248(3) 0.0498(15) Uani 1 1 d U
H45A H 0.0182 0.4769 0.5560 0.060 Uiso 1 1 calc R
C46 C 0.0426(7) 0.3774(5) 0.5158(3) 0.0470(14) Uani 1 1 d U
H46A H 0.1115 0.3593 0.5421 0.056 Uiso 1 1 calc R
C47 C -0.2107(7) 0.2122(5) 0.2994(3) 0.0496(14) Uani 1 1 d U
C48 C -0.3289(8) 0.1916(5) 0.3077(3) 0.0624(17) Uani 1 1 d U
H48A H -0.3364 0.1726 0.3418 0.075 Uiso 1 1 calc R
C49 C -0.4369(8) 0.1978(6) 0.2675(4) 0.0687(18) Uani 1 1 d U
H49A H -0.5173 0.1854 0.2745 0.082 Uiso 1 1 calc R
C50 C -0.4246(9) 0.2227(6) 0.2168(4) 0.070(2) Uani 1 1 d U
H50A H -0.4959 0.2231 0.1881 0.084 Uiso 1 1 calc R
C51 C -0.3099(9) 0.2465(6) 0.2082(4) 0.0700(19) Uani 1 1 d U
H51A H -0.3041 0.2664 0.1741 0.084 Uiso 1 1 calc R
C52 C -0.1981(8) 0.2421(5) 0.2497(3) 0.0573(15) Uani 1 1 d U
H52A H -0.1188 0.2587 0.2436 0.069 Uiso 1 1 calc R
C53 C 0.2196(7) 0.2533(5) 0.3157(3) 0.0460(13) Uani 1 1 d U
H53A H 0.2790 0.2940 0.3205 0.055 Uiso 1 1 calc R
C54 C 0.1707(7) 0.2206(5) 0.2634(3) 0.0476(13) Uani 1 1 d U
C55 C 0.1982(8) 0.2542(5) 0.2157(3) 0.0560(15) Uani 1 1 d U
H55A H 0.2569 0.2951 0.2181 0.067 Uiso 1 1 calc R
C56 C 0.1379(8) 0.2261(5) 0.1662(3) 0.0592(17) Uani 1 1 d U
H56A H 0.1531 0.2490 0.1343 0.071 Uiso 1 1 calc R
C57 C 0.0575(8) 0.1664(6) 0.1632(3) 0.0600(17) Uani 1 1 d U
H57A H 0.0193 0.1461 0.1292 0.072 Uiso 1 1 calc R
C58 C 0.0294(8) 0.1332(5) 0.2107(3) 0.0584(15) Uani 1 1 d U
H58A H -0.0293 0.0922 0.2082 0.070 Uiso 1 1 calc R
C59 C 0.3065(6) 0.3083(4) 0.4193(3) 0.0406(13) Uani 1 1 d U
C60 C 0.4303(7) 0.2858(5) 0.4164(3) 0.0501(14) Uani 1 1 d U
H60A H 0.4464 0.2361 0.4042 0.060 Uiso 1 1 calc R
C61 C 0.5293(7) 0.3389(5) 0.4320(3) 0.0530(15) Uani 1 1 d U
H61A H 0.6121 0.3252 0.4285 0.064 Uiso 1 1 calc R
C62 C 0.5086(8) 0.4107(5) 0.4524(3) 0.0550(16) Uani 1 1 d U
H62A H 0.5770 0.4446 0.4646 0.066 Uiso 1 1 calc R
C63 C 0.3854(8) 0.4324(5) 0.4545(3) 0.0570(16) Uani 1 1 d U
H63A H 0.3689 0.4821 0.4668 0.068 Uiso 1 1 calc R
C64 C 0.2852(7) 0.3793(5) 0.4381(3) 0.0494(13) Uani 1 1 d U
H64A H 0.2019 0.3936 0.4403 0.059 Uiso 1 1 calc R
C65 C 0.3215(9) 0.0025(6) 0.3480(4) 0.074(2) Uani 1 1 d U
C66 C 0.3072(14) -0.0675(9) 0.3792(7) 0.143(4) Uani 1 1 d U
H66A H 0.2389 -0.0992 0.3590 0.214 Uiso 1 1 calc R
H66B H 0.2872 -0.0529 0.4136 0.214 Uiso 1 1 calc R
H66C H 0.3860 -0.0968 0.3855 0.214 Uiso 1 1 calc R
C67 C 0.3440(13) -0.0125(10) 0.2893(5) 0.129(4) Uani 1 1 d U
H67A H 0.2756 -0.0443 0.2695 0.193 Uiso 1 1 calc R
H67B H 0.4245 -0.0390 0.2914 0.193 Uiso 1 1 calc R
H67C H 0.3457 0.0366 0.2707 0.193 Uiso 1 1 calc R
C68 C 0.4289(11) 0.0501(8) 0.3775(6) 0.113(3) Uani 1 1 d U
H68A H 0.4171 0.0598 0.4141 0.170 Uiso 1 1 calc R
H68B H 0.4313 0.0991 0.3589 0.170 Uiso 1 1 calc R
H68C H 0.5083 0.0226 0.3790 0.170 Uiso 1 1 calc R
C69 C -0.1563(9) -0.0301(6) 0.2904(4) 0.072(2) Uani 1 1 d U
C70 C -0.2393(12) -0.0117(8) 0.2363(5) 0.116(3) Uani 1 1 d U
H70A H -0.1865 -0.0050 0.2096 0.174 Uiso 1 1 calc R
H70B H -0.2861 0.0358 0.2390 0.174 Uiso 1 1 calc R
H70C H -0.2987 -0.0539 0.2252 0.174 Uiso 1 1 calc R
C71 C -0.2409(12) -0.0461(9) 0.3291(5) 0.119(4) Uani 1 1 d U
H71A H -0.1897 -0.0614 0.3638 0.178 Uiso 1 1 calc R
H71B H -0.2994 -0.0877 0.3150 0.178 Uiso 1 1 calc R
H71C H -0.2888 0.0002 0.3336 0.178 Uiso 1 1 calc R
C72 C -0.0838(15) -0.0986(10) 0.2931(7) 0.155(5) Uani 1 1 d U
H72A H -0.0280 -0.0955 0.2674 0.233 Uiso 1 1 calc R
H72B H -0.1402 -0.1427 0.2844 0.233 Uiso 1 1 calc R
H72C H -0.0331 -0.1046 0.3294 0.233 Uiso 1 1 calc R
C73 C -0.1728(7) 0.1675(5) 0.5217(3) 0.0513(17) Uani 1 1 d U
C74 C -0.1458(9) 0.1054(7) 0.5648(4) 0.074(2) Uani 1 1 d U
H74A H -0.0820 0.1239 0.5951 0.112 Uiso 1 1 calc R
H74B H -0.1146 0.0592 0.5499 0.112 Uiso 1 1 calc R
H74C H -0.2234 0.0931 0.5771 0.112 Uiso 1 1 calc R
C75 C -0.2759(8) 0.1387(6) 0.4739(4) 0.073(2) Uani 1 1 d U
H75A H -0.2937 0.1788 0.4465 0.110 Uiso 1 1 calc R
H75B H -0.3529 0.1267 0.4867 0.110 Uiso 1 1 calc R
H75C H -0.2459 0.0925 0.4586 0.110 Uiso 1 1 calc R
C76 C -0.2147(8) 0.2429(6) 0.5419(4) 0.066(2) Uani 1 1 d U
H76A H -0.1502 0.2612 0.5720 0.099 Uiso 1 1 calc R
H76B H -0.2942 0.2354 0.5538 0.099 Uiso 1 1 calc R
H76C H -0.2268 0.2809 0.5130 0.099 Uiso 1 1 calc R
C77 C 0.3220(8) 0.1998(6) 0.5651(3) 0.0597(17) Uani 1 1 d U
C78 C 0.2901(12) 0.1484(9) 0.6046(4) 0.126(4) Uani 1 1 d U
H78A H 0.2337 0.1745 0.6243 0.189 Uiso 1 1 calc R
H78B H 0.3672 0.1328 0.6296 0.189 Uiso 1 1 calc R
H78C H 0.2479 0.1029 0.5867 0.189 Uiso 1 1 calc R
C79 C 0.3905(9) 0.2715(6) 0.5815(4) 0.080(2) Uani 1 1 d U
H79A H 0.3374 0.3059 0.5977 0.120 Uiso 1 1 calc R
H79B H 0.4120 0.2963 0.5500 0.120 Uiso 1 1 calc R
H79C H 0.4679 0.2600 0.6077 0.120 Uiso 1 1 calc R
C80 C 0.4164(11) 0.1475(8) 0.5400(5) 0.113(3) Uani 1 1 d U
H80A H 0.3762 0.0981 0.5290 0.170 Uiso 1 1 calc R
H80B H 0.4937 0.1389 0.5669 0.170 Uiso 1 1 calc R
H80C H 0.4370 0.1735 0.5088 0.170 Uiso 1 1 calc R

loop_
_atom_site_aniso_label
_atom_site_aniso_U_11
_atom_site_aniso_U_22
_atom_site_aniso_U_33
_atom_site_aniso_U_23
_atom_site_aniso_U_13
_atom_site_aniso_U_12
Zr1 0.0354(3) 0.0265(3) 0.0328(3) -0.0011(3) 0.0046(2) -0.0005(3)
Zr2 0.0360(3) 0.0292(3) 0.0286(3) 0.0012(3) 0.0066(2) -0.0018(3)
Zr3 0.0297(3) 0.0314(3) 0.0315(3) 0.0010(3) 0.0036(2) -0.0016(3)
Zr4 0.0385(4) 0.0296(3) 0.0383(3) -0.0032(3) 0.0035(3) -0.0021(3)
N1 0.039(3) 0.035(3) 0.042(3) -0.004(3) 0.008(3) -0.002(3)
N2 0.036(3) 0.032(3) 0.032(3) 0.003(2) 0.008(2) 0.000(2)
N3 0.039(3) 0.028(3) 0.037(3) -0.004(3) 0.008(2) 0.006(2)
N4 0.038(3) 0.038(3) 0.033(3) -0.010(3) 0.008(2) -0.008(2)
N5 0.032(3) 0.027(3) 0.032(3) 0.000(2) 0.006(2) 0.001(2)
N6 0.041(3) 0.032(3) 0.033(3) -0.004(3) 0.010(2) -0.001(3)
N7 0.033(3) 0.036(3) 0.034(3) 0.002(3) 0.001(2) -0.003(2)
N8 0.032(3) 0.034(3) 0.036(3) 0.001(3) 0.005(2) -0.003(2)
N9 0.038(3) 0.036(3) 0.033(3) -0.006(3) -0.004(2) -0.001(3)
N10 0.053(4) 0.037(3) 0.027(3) -0.002(3) 0.005(3) 0.006(3)
N11 0.035(3) 0.028(3) 0.030(3) 0.000(2) 0.004(2) 0.002(2)
N12 0.033(3) 0.030(3) 0.034(3) 0.001(2) 0.007(2) -0.008(2)
O1 0.050(3) 0.041(3) 0.057(3) -0.013(3) 0.009(2) 0.006(2)
O2 0.045(3) 0.041(3) 0.055(3) -0.003(2) 0.013(2) -0.012(2)
O4 0.038(3) 0.047(3) 0.042(3) 0.002(2) 0.004(2) 0.000(2)
O3 0.059(3) 0.054(3) 0.038(2) 0.004(3) 0.021(2) -0.001(3)
O6 0.051(3) 0.046(3) 0.059(3) -0.003(3) 0.011(2) 0.014(2)
O7 0.062(3) 0.044(3) 0.064(3) -0.017(3) 0.000(3) -0.013(3)
O8 0.035(3) 0.048(3) 0.048(3) 0.010(2) 0.015(2) 0.000(2)
O9 0.034(2) 0.056(3) 0.043(3) 0.000(3) -0.0023(19) -0.003(2)
O5 0.045(3) 0.027(2) 0.032(2) -0.001(2) 0.0039(18) -0.003(2)
O10 0.043(3) 0.026(2) 0.043(2) 0.003(2) 0.006(2) -0.003(2)
C1 0.044(3) 0.045(3) 0.044(2) 0.002(2) 0.011(2) 0.002(2)
C2 0.040(3) 0.043(3) 0.042(2) 0.003(2) 0.010(2) -0.001(2)
C3 0.048(3) 0.053(4) 0.039(3) 0.004(3) 0.003(3) 0.002(3)
C4 0.053(3) 0.062(4) 0.039(3) 0.002(3) 0.001(3) 0.000(3)
C5 0.056(3) 0.058(3) 0.043(3) -0.001(3) 0.007(3) -0.003(3)
C6 0.051(3) 0.052(3) 0.045(3) -0.003(3) 0.012(2) -0.001(2)
C7 0.047(3) 0.040(3) 0.041(3) -0.002(2) 0.014(2) 0.003(2)
C8 0.053(3) 0.044(3) 0.053(3) 0.003(3) 0.019(3) 0.005(3)
C9 0.053(3) 0.048(3) 0.058(3) 0.007(3) 0.018(3) 0.008(3)
C10 0.062(4) 0.051(4) 0.055(3) -0.005(3) 0.018(3) 0.015(3)
C11 0.064(3) 0.048(3) 0.061(3) -0.011(3) 0.008(3) 0.007(3)
C12 0.050(3) 0.040(3) 0.055(3) -0.004(3) 0.011(2) 0.002(2)
C13 0.045(3) 0.037(3) 0.041(2) -0.007(2) 0.018(2) -0.006(2)
C14 0.039(3) 0.033(3) 0.042(3) -0.003(2) 0.011(2) -0.004(2)
C15 0.049(3) 0.038(3) 0.052(3) -0.007(3) 0.019(3) -0.006(3)
C16 0.055(3) 0.038(3) 0.061(3) -0.014(3) 0.016(3) -0.015(3)
C17 0.057(3) 0.043(3) 0.052(3) -0.017(3) 0.013(3) -0.010(3)
C18 0.056(3) 0.045(3) 0.048(3) -0.006(3) 0.016(2) -0.006(2)
C19 0.052(3) 0.041(3) 0.044(2) -0.002(2) 0.021(2) -0.007(2)
C20 0.065(3) 0.059(3) 0.060(3) 0.008(3) 0.030(3) -0.003(3)
C21 0.071(3) 0.067(3) 0.072(3) -0.001(3) 0.031(3) 0.001(3)
C22 0.071(3) 0.061(3) 0.063(3) -0.002(2) 0.026(2) -0.011(2)
C23 0.074(3) 0.065(3) 0.054(3) 0.006(3) 0.014(3) -0.017(3)
C24 0.061(3) 0.057(3) 0.050(3) 0.004(3) 0.020(2) -0.012(3)
C25 0.067(4) 0.053(4) 0.068(4) -0.012(4) 0.021(3) 0.009(4)
C26 0.114(7) 0.075(7) 0.166(8) -0.031(7) 0.019(7) 0.002(6)
C27 0.102(5) 0.098(5) 0.080(5) -0.009(5) 0.026(4) 0.021(5)
C28 0.074(5) 0.086(6) 0.094(6) 0.008(6) 0.019(5) 0.021(5)
C29 0.051(4) 0.059(4) 0.064(4) -0.002(3) 0.012(3) -0.015(3)
C30 0.092(6) 0.113(7) 0.083(5) -0.006(5) 0.005(5) -0.028(5)
C31 0.083(6) 0.094(7) 0.110(6) -0.019(6) 0.036(5) -0.011(5)
C32 0.100(7) 0.075(7) 0.143(8) 0.022(6) 0.033(6) -0.018(6)
C33 0.066(3) 0.056(4) 0.049(3) 0.002(3) 0.028(3) 0.002(3)
C34 0.108(5) 0.087(5) 0.086(5) -0.005(5) 0.042(4) 0.014(5)
C35 0.124(7) 0.148(8) 0.063(5) 0.035(6) 0.035(5) 0.033(7)
C36 0.099(6) 0.108(7) 0.107(6) 0.015(6) 0.037(6) -0.021(6)
C37 0.046(3) 0.052(4) 0.056(4) 0.000(3) 0.005(3) -0.002(3)
C38 0.064(5) 0.078(6) 0.088(6) 0.001(5) 0.029(4) 0.011(4)
C39 0.069(5) 0.077(6) 0.089(5) -0.014(5) -0.006(5) -0.015(4)
C40 0.073(5) 0.090(7) 0.079(5) 0.025(5) 0.011(4) 0.012(5)
C41 0.042(3) 0.042(3) 0.044(3) 0.004(2) 0.003(2) 0.001(2)
C42 0.038(3) 0.035(3) 0.047(3) 0.002(2) 0.012(2) -0.005(2)
C43 0.042(3) 0.037(3) 0.056(3) 0.001(3) 0.006(3) 0.000(3)
C44 0.053(3) 0.042(3) 0.058(3) -0.006(3) 0.014(3) 0.002(3)
C45 0.053(3) 0.045(3) 0.053(3) -0.009(3) 0.015(3) -0.001(3)
C46 0.047(3) 0.043(3) 0.050(3) -0.005(3) 0.007(2) -0.002(2)
C47 0.049(3) 0.044(3) 0.051(3) 0.003(3) 0.000(2) -0.002(3)
C48 0.058(3) 0.061(3) 0.061(3) 0.011(3) -0.004(3) -0.005(3)
C49 0.057(3) 0.064(4) 0.075(4) 0.010(3) -0.011(3) -0.005(3)
C50 0.064(4) 0.066(4) 0.066(4) 0.010(3) -0.021(3) -0.001(3)
C51 0.071(4) 0.070(4) 0.061(3) 0.011(3) -0.006(3) 0.011(3)
C52 0.060(3) 0.057(3) 0.050(3) 0.004(3) 0.001(3) 0.003(3)
C53 0.049(3) 0.047(3) 0.043(2) -0.001(2) 0.014(2) -0.003(2)
C54 0.052(3) 0.048(3) 0.044(3) -0.001(2) 0.013(2) 0.009(2)
C55 0.067(3) 0.058(3) 0.047(3) 0.000(3) 0.020(3) 0.002(3)
C56 0.070(3) 0.061(4) 0.047(3) 0.000(3) 0.013(3) 0.004(3)
C57 0.070(4) 0.067(4) 0.042(3) -0.006(3) 0.010(3) 0.007(3)
C58 0.066(3) 0.055(3) 0.052(3) -0.005(3) 0.006(3) 0.002(3)
C59 0.039(2) 0.041(3) 0.042(3) 0.000(2) 0.008(2) -0.004(2)
C60 0.046(3) 0.049(3) 0.055(3) 0.002(3) 0.010(2) -0.005(2)
C61 0.047(3) 0.051(3) 0.060(3) 0.000(3) 0.008(3) -0.009(3)
C62 0.049(3) 0.053(3) 0.061(3) -0.003(3) 0.008(3) -0.019(3)
C63 0.057(3) 0.048(3) 0.065(3) -0.007(3) 0.010(3) -0.013(3)
C64 0.047(3) 0.046(3) 0.056(3) -0.003(3) 0.012(2) -0.005(2)
C65 0.062(5) 0.069(5) 0.092(6) -0.007(5) 0.018(4) 0.013(4)
C66 0.122(8) 0.116(8) 0.183(9) 0.030(8) 0.014(8) 0.026(7)
C67 0.118(7) 0.143(8) 0.133(7) -0.027(7) 0.041(6) 0.025(7)
C68 0.080(6) 0.116(7) 0.135(7) -0.020(6) 0.001(6) 0.011(6)
C69 0.074(4) 0.053(4) 0.079(4) -0.006(4) -0.004(4) -0.016(4)
C70 0.118(6) 0.101(6) 0.107(6) -0.011(6) -0.029(5) -0.041(5)
C71 0.108(7) 0.111(7) 0.127(7) 0.003(7) 0.000(6) -0.050(6)
C72 0.141(9) 0.105(8) 0.199(9) -0.016(8) -0.015(8) -0.029(7)
C73 0.043(3) 0.053(4) 0.060(4) 0.010(3) 0.017(3) 0.000(3)
C74 0.074(5) 0.081(6) 0.075(5) 0.019(5) 0.031(4) 0.000(5)
C75 0.056(4) 0.082(6) 0.081(5) -0.001(5) 0.013(4) -0.012(4)
C76 0.061(4) 0.071(5) 0.072(4) -0.002(4) 0.025(4) 0.007(4)
C77 0.056(3) 0.064(4) 0.052(3) 0.012(3) -0.005(3) -0.015(3)
C78 0.132(8) 0.145(9) 0.077(6) 0.045(6) -0.036(6) -0.054(7)
C79 0.069(5) 0.077(5) 0.079(5) 0.000(4) -0.019(4) -0.011(4)
C80 0.088(6) 0.104(7) 0.133(7) 0.012(6) -0.012(6) 0.015(6)

loop_
_atom_type_symbol
_atom_type_description
_atom_type_scat_dispersion_real
_atom_type_scat_dispersion_imag
_atom_type_scat_source
C C 0.0033 0.0016 'International Tables Vol C Tables 4.2.6.8 and 6.1.1.4'
H H 0.0000 0.0000 'International Tables Vol C Tables 4.2.6.8 and 6.1.1.4'
N N 0.0061 0.0033 'International Tables Vol C Tables 4.2.6.8 and 6.1.1.4'
Zr Zr -2.9673 0.5597 'International Tables Vol C Tables 4.2.6.8 and 6.1.1.4'
O O 0.0106 0.0060 'International Tables Vol C Tables 4.2.6.8 and 6.1.1.4'

loop_
_geom_angle_atom_site_label_1
_geom_angle_atom_site_label_2
_geom_angle_atom_site_label_3
_geom_angle
O2 Zr1 O1 101.2(2)
O2 Zr1 O5 98.8(2)
O1 Zr1 O5 110.9(2)
O2 Zr1 N6 168.1(2)
O1 Zr1 N6 88.2(2)
O5 Zr1 N6 84.25(18)
O2 Zr1 N1 84.3(2)
O1 Zr1 N1 99.0(2)
O5 Zr1 N1 148.5(2)
N6 Zr1 N1 87.23(19)
O2 Zr1 N2 92.0(2)
O1 Zr1 N2 160.0(2)
O5 Zr1 N2 81.38(18)
N6 Zr1 N2 77.04(19)
N1 Zr1 N2 67.18(18)
O4 Zr2 O3 99.7(2)
O4 Zr2 O5 99.1(2)
O3 Zr2 O5 111.8(2)
O4 Zr2 N3 170.1(2)
O3 Zr2 N3 88.4(2)
O5 Zr2 N3 83.08(18)
O4 Zr2 N4 85.1(2)
O3 Zr2 N4 97.7(2)
O5 Zr2 N4 148.86(18)
N3 Zr2 N4 88.18(19)
O4 Zr2 N5 93.23(18)
O3 Zr2 N5 159.3(2)
O5 Zr2 N5 81.75(18)
N3 Zr2 N5 77.42(18)
N4 Zr2 N5 67.17(18)
O9 Zr3 O8 100.9(2)
O9 Zr3 O10 112.2(2)
O8 Zr3 O10 99.1(2)
O9 Zr3 N12 87.90(19)
O8 Zr3 N12 168.86(19)
O10 Zr3 N12 83.69(19)
O9 Zr3 N7 96.8(2)
O8 Zr3 N7 83.8(2)
O10 Zr3 N7 149.55(18)
N12 Zr3 N7 88.39(19)
O9 Zr3 N8 158.2(2)
O8 Zr3 N8 92.58(18)
O10 Zr3 N8 82.08(19)
N12 Zr3 N8 77.05(18)
N7 Zr3 N8 67.49(18)
O7 Zr4 O6 101.6(2)
O7 Zr4 O10 112.0(2)
O6 Zr4 O10 98.6(2)
O7 Zr4 N9 89.7(2)
O6 Zr4 N9 166.8(2)
O10 Zr4 N9 83.07(18)
O7 Zr4 N10 96.3(2)
O6 Zr4 N10 86.4(2)
O10 Zr4 N10 149.4(2)
N9 Zr4 N10 85.7(2)
O7 Zr4 N11 158.9(2)
O6 Zr4 N11 91.3(2)
O10 Zr4 N11 81.96(18)
N9 Zr4 N11 75.94(18)
N10 Zr4 N11 67.66(18)
C6 N1 C2 117.7(6)
C6 N1 Zr1 123.6(5)
C2 N1 Zr1 117.9(4)
C1 N2 N3 125.4(6)
C1 N2 Zr1 117.2(5)
N3 N2 Zr1 117.0(4)
N2 N3 C7 117.2(5)
N2 N3 Zr2 114.8(4)
C7 N3 Zr2 128.1(4)
C14 N4 C18 120.4(6)
C14 N4 Zr2 117.5(4)
C18 N4 Zr2 121.2(5)
C13 N5 N6 124.4(6)
C13 N5 Zr2 117.9(4)
N6 N5 Zr2 117.5(4)
N5 N6 C19 116.7(5)
N5 N6 Zr1 114.8(4)
C19 N6 Zr1 128.4(4)
C42 N7 C46 118.4(6)
C42 N7 Zr3 118.1(4)
C46 N7 Zr3 122.3(4)
C41 N8 N9 125.0(6)
C41 N8 Zr3 117.5(5)
N9 N8 Zr3 117.2(4)
N8 N9 C47 118.1(6)
N8 N9 Zr4 115.0(4)
C47 N9 Zr4 126.8(5)
C58 N10 C54 120.3(6)
C58 N10 Zr4 122.0(5)
C54 N10 Zr4 117.6(4)
C53 N11 N12 123.7(6)
C53 N11 Zr4 117.6(4)
N12 N11 Zr4 118.4(4)
N11 N12 C59 118.1(5)
N11 N12 Zr3 113.3(4)
C59 N12 Zr3 128.5(4)
C25 O1 Zr1 171.5(5)
C29 O2 Zr1 177.0(5)
C37 O4 Zr2 176.7(5)
C33 O3 Zr2 168.5(6)
C65 O6 Zr4 171.9(6)
C69 O7 Zr4 170.3(6)
C73 O8 Zr3 170.5(5)
C77 O9 Zr3 170.7(6)
Zr1 O5 Zr2 126.9(2)
Zr3 O10 Zr4 126.5(2)
N2 C1 C2 118.0(7)
N1 C2 C3 120.5(7)
N1 C2 C1 117.6(6)
C3 C2 C1 121.9(7)
C2 C3 C4 119.6(8)
C5 C4 C3 119.4(7)
C6 C5 C4 117.8(7)
N1 C6 C5 125.0(8)
C12 C7 C8 118.9(7)
C12 C7 N3 120.6(7)
C8 C7 N3 120.1(7)
C9 C8 C7 120.3(8)
C8 C9 C10 120.8(8)
C11 C10 C9 118.4(8)
C10 C11 C12 121.6(8)
C7 C12 C11 119.9(8)
N5 C13 C14 116.5(6)
N4 C14 C15 119.5(6)
N4 C14 C13 119.0(6)
C15 C14 C13 121.5(7)
C16 C15 C14 118.9(7)
C15 C16 C17 120.8(7)
C16 C17 C18 119.1(7)
N4 C18 C17 121.2(7)
C24 C19 C20 118.3(7)
C24 C19 N6 121.1(6)
C20 C19 N6 120.3(7)
C21 C20 C19 121.6(8)
C20 C21 C22 119.0(9)
C23 C22 C21 121.4(9)
C22 C23 C24 120.9(9)
C19 C24 C23 118.7(8)
O1 C25 C26 109.0(8)
O1 C25 C28 107.0(7)
C26 C25 C28 111.1(9)
O1 C25 C27 105.9(8)
C26 C25 C27 119.1(9)
C28 C25 C27 104.1(8)
O2 C29 C31 108.8(8)
O2 C29 C30 109.4(8)
C31 C29 C30 111.2(9)
O2 C29 C32 107.6(7)
C31 C29 C32 109.5(9)
C30 C29 C32 110.4(9)
O3 C33 C35 111.0(7)
O3 C33 C36 109.4(7)
C35 C33 C36 108.3(10)
O3 C33 C34 108.8(8)
C35 C33 C34 112.7(9)
C36 C33 C34 106.5(9)
O4 C37 C40 108.5(7)
O4 C37 C39 108.1(7)
C40 C37 C39 111.6(8)
O4 C37 C38 106.4(6)
C40 C37 C38 111.6(8)
C39 C37 C38 110.4(8)
N8 C41 C42 118.3(6)
N7 C42 C43 120.9(7)
N7 C42 C41 116.4(6)
C43 C42 C41 122.6(7)
C44 C43 C42 120.5(7)
C45 C44 C43 119.2(8)
C44 C45 C46 118.1(7)
N7 C46 C45 123.0(7)
C48 C47 C52 119.8(7)
C48 C47 N9 120.4(7)
C52 C47 N9 119.7(7)
C47 C48 C49 122.1(8)
C50 C49 C48 118.6(9)
C51 C50 C49 120.3(8)
C50 C51 C52 121.4(9)
C47 C52 C51 117.5(8)
N11 C53 C54 116.9(7)
N10 C54 C55 120.1(7)
N10 C54 C53 118.3(7)
C55 C54 C53 121.3(8)
C56 C55 C54 119.1(8)
C57 C56 C55 120.1(8)
C56 C57 C58 120.8(8)
N10 C58 C57 119.5(8)
C64 C59 C60 120.1(7)
C64 C59 N12 121.3(6)
C60 C59 N12 118.4(7)
C61 C60 C59 118.6(8)
C62 C61 C60 121.5(8)
C61 C62 C63 119.1(7)
C62 C63 C64 119.3(8)
C59 C64 C63 121.2(8)
O6 C65 C66 108.7(9)
O6 C65 C68 109.7(9)
C66 C65 C68 110.0(11)
O6 C65 C67 105.1(9)
C66 C65 C67 115.1(12)
C68 C65 C67 108.1(10)
C72 C69 O7 108.3(9)
C72 C69 C70 116.1(11)
O7 C69 C70 110.9(9)
C72 C69 C71 102.7(12)
O7 C69 C71 110.6(9)
C70 C69 C71 107.9(9)
O8 C73 C76 109.7(7)
O8 C73 C74 108.3(6)
C76 C73 C74 113.3(8)
O8 C73 C75 106.5(7)
C76 C73 C75 109.1(7)
C74 C73 C75 109.6(8)
O9 C77 C78 110.1(7)
O9 C77 C79 113.4(8)
C78 C77 C79 120.7(9)
O9 C77 C80 103.8(7)
C78 C77 C80 100.9(10)
C79 C77 C80 105.6(8)

loop_
_geom_bond_atom_site_label_1
_geom_bond_atom_site_label_2
_geom_bond_distance
Zr1 O2 1.932(5)
Zr1 O1 1.938(5)
Zr1 O5 1.957(4)
Zr1 N6 2.322(6)
Zr1 N1 2.375(6)
Zr1 N2 2.440(5)
Zr2 O4 1.936(4)
Zr2 O3 1.949(4)
Zr2 O5 1.963(5)
Zr2 N3 2.326(5)
Zr2 N4 2.381(6)
Zr2 N5 2.442(5)
Zr3 O9 1.933(4)
Zr3 O8 1.944(4)
Zr3 O10 1.959(5)
Zr3 N12 2.350(5)
Zr3 N7 2.373(6)
Zr3 N8 2.437(5)
Zr4 O7 1.922(5)
Zr4 O6 1.923(5)
Zr4 O10 1.961(4)
Zr4 N9 2.354(6)
Zr4 N10 2.379(6)
Zr4 N11 2.427(5)
N1 C6 1.337(9)
N1 C2 1.356(9)
N2 C1 1.310(9)
N2 N3 1.349(7)
N3 C7 1.445(9)
N4 C14 1.335(9)
N4 C18 1.353(9)
N5 C13 1.303(9)
N5 N6 1.344(7)
N6 C19 1.443(8)
N7 C42 1.357(9)
N7 C46 1.355(9)
N8 C41 1.290(9)
N8 N9 1.319(7)
N9 C47 1.435(8)
N10 C58 1.352(9)
N10 C54 1.354(10)
N11 C53 1.325(9)
N11 N12 1.326(7)
N12 C59 1.444(9)
O1 C25 1.411(9)
O2 C29 1.386(9)
O4 C37 1.395(9)
O3 C33 1.400(8)
O6 C65 1.395(10)
O7 C69 1.408(10)
O8 C73 1.407(9)
O9 C77 1.386(8)
C1 C2 1.422(10)
C2 C3 1.393(10)
C3 C4 1.375(10)
C4 C5 1.383(11)
C5 C6 1.346(10)
C7 C12 1.365(10)
C7 C8 1.381(10)
C8 C9 1.390(11)
C9 C10 1.355(12)
C10 C11 1.375(12)
C11 C12 1.379(11)
C13 C14 1.440(9)
C14 C15 1.421(10)
C15 C16 1.355(10)
C16 C17 1.359(11)
C17 C18 1.372(11)
C19 C24 1.389(11)
C19 C20 1.387(11)
C20 C21 1.367(11)
C21 C22 1.376(12)
C22 C23 1.318(12)
C23 C24 1.415(11)
C25 C26 1.498(15)
C25 C28 1.521(12)
C25 C27 1.544(14)
C29 C31 1.487(13)
C29 C30 1.504(12)
C29 C32 1.554(15)
C33 C35 1.424(13)
C33 C36 1.479(14)
C33 C34 1.493(13)
C37 C40 1.505(13)
C37 C39 1.547(12)
C37 C38 1.547(12)
C41 C42 1.456(10)
C42 C43 1.388(10)
C43 C44 1.373(10)
C44 C45 1.391(10)
C45 C46 1.388(11)
C47 C48 1.374(11)
C47 C52 1.389(11)
C48 C49 1.379(10)
C49 C50 1.383(13)
C50 C51 1.357(13)
C51 C52 1.424(11)
C53 C54 1.434(10)
C54 C55 1.419(11)
C55 C56 1.373(11)
C56 C57 1.336(12)
C57 C58 1.416(12)
C59 C64 1.350(11)
C59 C60 1.400(10)
C60 C61 1.397(11)
C61 C62 1.377(12)
C62 C63 1.386(12)
C63 C64 1.409(11)
C65 C66 1.466(17)
C65 C68 1.486(15)
C65 C67 1.570(16)
C69 C72 1.408(19)
C69 C70 1.504(14)
C69 C71 1.489(16)
C73 C76 1.500(12)
C73 C74 1.512(12)
C73 C75 1.542(11)
C77 C78 1.427(14)
C77 C79 1.454(13)
C77 C80 1.583(15)
